data_7124992
loop_
_publ_author_name
'Cecot, Giacomo'
'Alameddine, Bassam'
'Prior, St\'ephanie'
'Zorzi, Rita De'
'Geremia, Silvano'
'Scopelliti, Rosario'
'Fadaei, Farzaneh T.'
'Solari, Euro'
'Severin, Kay'

_publ_section_title
;
 Large heterometallic coordination cages with gyrobifastigium-like
 geometry.
;
_journal_issue 75
_journal_name_full 'Chemical communications (Cambridge, England)'
_journal_page_first 11243
_journal_page_last 11246
_journal_paper_doi 10.1039/c6cc06066h
_journal_volume 52
_journal_year 2016
_chemical_formula_moiety 'C24 H24 B2 Br4 Fe N6 O6'
_chemical_formula_sum 'C24 H24 B2 Br4 Fe N6 O6'
_chemical_formula_weight 889.60
_chemical_name_systematic gc_ba1508
_space_group_crystal_system monoclinic
_space_group_IT_number 15
_space_group_name_Hall '-I 2ya'
_space_group_name_H-M_alt 'I 1 2/a 1'
_atom_sites_solution_hydrogens geom
_audit_creation_date 2016-05-31
_audit_creation_method
;
Olex2 1.2
(compiled 2015.09.30 svn.r3233 for OlexSys, GUI svn.r5103)
;
_audit_update_record
;
2016-07-13 deposited with the CCDC.
2016-08-19 downloaded from the CCDC.
;
_cell_angle_alpha 90
_cell_angle_beta 102.859(3)
_cell_angle_gamma 90
_cell_formula_units_Z 4
_cell_length_a 14.7088(4)
_cell_length_b 12.8848(3)
_cell_length_c 18.6454(6)
_cell_measurement_reflns_used 7444
_cell_measurement_temperature 140(2)
_cell_measurement_theta_max 75.5990
_cell_measurement_theta_min 4.1740
_cell_volume 3445.05(17)
_computing_cell_refinement 'CrysAlisPro 1.171.38.41 (Rigaku OD, 2015)'
_computing_data_collection 'CrysAlisPro 1.171.38.41 (Rigaku OD, 2015)'
_computing_data_reduction 'CrysAlisPro 1.171.38.41 (Rigaku OD, 2015)'
_computing_molecular_graphics 'Olex2 (Dolomanov et al., 2009)'
_computing_publication_material 'Olex2 (Dolomanov et al., 2009)'
_computing_structure_refinement 'ShelXL (Sheldrick, 2015)'
_computing_structure_solution 'ShelXT (Sheldrick, 2015)'
_diffrn_ambient_temperature 140.0
_diffrn_measured_fraction_theta_full 0.999
_diffrn_measured_fraction_theta_max 0.983
_diffrn_measurement_device_type 'SuperNova, Dual, Cu at zero, Atlas'
_diffrn_measurement_method '\w scans'
_diffrn_radiation_monochromator mirror
_diffrn_radiation_type CuK\a
_diffrn_radiation_wavelength 1.54178
_diffrn_reflns_av_R_equivalents 0.0252
_diffrn_reflns_av_unetI/netI 0.0192
_diffrn_reflns_Laue_measured_fraction_full 0.999
_diffrn_reflns_Laue_measured_fraction_max 0.983
_diffrn_reflns_limit_h_max 10
_diffrn_reflns_limit_h_min -18
_diffrn_reflns_limit_k_max 16
_diffrn_reflns_limit_k_min -15
_diffrn_reflns_limit_l_max 23
_diffrn_reflns_limit_l_min -22
_diffrn_reflns_number 12880
_diffrn_reflns_point_group_measured_fraction_full 0.999
_diffrn_reflns_point_group_measured_fraction_max 0.983
_diffrn_reflns_theta_full 67.679
_diffrn_reflns_theta_max 76.107
_diffrn_reflns_theta_min 4.206
_exptl_absorpt_coefficient_mu 9.326
_exptl_absorpt_correction_T_max 0.427
_exptl_absorpt_correction_T_min 0.247
_exptl_absorpt_correction_type gaussian
_exptl_absorpt_process_details
;
CrysAlisPro 1.171.38.41 (Rigaku Oxford Diffraction, 2015)
Numerical absorption correction based on gaussian integration over
			a multifaceted crystal model
Empirical absorption correction using spherical harmonics,
 implemented in SCALE3 ABSPACK scaling algorithm.
;
_exptl_crystal_colour 'clear dark red'
_exptl_crystal_colour_lustre clear
_exptl_crystal_colour_modifier dark
_exptl_crystal_colour_primary red
_exptl_crystal_density_diffrn 1.715
_exptl_crystal_density_method 'not measured'
_exptl_crystal_description prism
_exptl_crystal_F_000 1736
_exptl_crystal_size_max 0.21
_exptl_crystal_size_mid 0.194
_exptl_crystal_size_min 0.146
_refine_diff_density_max 0.973
_refine_diff_density_min -1.233
_refine_diff_density_rms 0.095
_refine_ls_extinction_method none
_refine_ls_goodness_of_fit_ref 1.043
_refine_ls_hydrogen_treatment constr
_refine_ls_matrix_type full
_refine_ls_number_parameters 198
_refine_ls_number_reflns 3554
_refine_ls_number_restraints 0
_refine_ls_restrained_S_all 1.043
_refine_ls_R_factor_all 0.0439
_refine_ls_R_factor_gt 0.0429
_refine_ls_shift/su_max 0.000
_refine_ls_shift/su_mean 0.000
_refine_ls_structure_factor_coef Fsqd
_refine_ls_weighting_details 'w=1/[\s^2^(Fo^2^)+(0.0337P)^2^+26.3270P] where P=(Fo^2^+2Fc^2^)/3'
_refine_ls_weighting_scheme calc
_refine_ls_wR_factor_gt 0.1005
_refine_ls_wR_factor_ref 0.1011
_reflns_Friedel_coverage 0.000
_reflns_number_gt 3448
_reflns_number_total 3554
_reflns_threshold_expression 'I > 2\s(I)'
_cod_data_source_file c6cc06066h2.cif
_cod_data_source_block gc2-200
_cod_original_cell_volume 3445.02(16)
_cod_database_code 7124992
_publcif_datablock.id {f8211114-75fc-407b-ad5d-9232b6364b34}

_shelx_space_group_comment
;
The symmetry employed for this shelxl refinement is uniquely defined
by the following loop, which should always be used as a source of
symmetry information in preference to the above space-group names.
They are only intended as comments.
;
_oxdiff_exptl_absorpt_empirical_full_min 0.718
_oxdiff_exptl_absorpt_empirical_full_max 1.812
_oxdiff_exptl_absorpt_empirical_details
;
Empirical correction (ABSPACK) includes:
- Absorption correction using spherical harmonics
- Frame scaling
;
_olex2_refinement_description
;
1. Fixed Uiso
 At 1.2 times of:
  All C(H) groups
 At 1.5 times of:
  All C(H,H,H) groups
2.a Aromatic/amide H refined with riding coordinates:
 C8(H8), C10(H10), C12(H12)
2.b Idealised Me refined as rotating group:
 C6(H6A,H6B,H6C), C4(H4A,H4B,H4C), C2(H2A,H2B,H2C)
;
_shelx_shelxl_version_number 2014/7
_olex2_submission_special_instructions 'No special instructions were received'

loop_
_space_group_symop_operation_xyz
'x, y, z'
'-x+1/2, y, -z'
'x+1/2, y+1/2, z+1/2'
'-x+1, y+1/2, -z+1/2'
'-x, -y, -z'
'x-1/2, -y, z'
'-x+1/2, -y+1/2, -z+1/2'
'x, -y+1/2, z+1/2'

loop_
_atom_site_label
_atom_site_type_symbol
_atom_site_fract_x
_atom_site_fract_y
_atom_site_fract_z
_atom_site_U_iso_or_equiv
_atom_site_adp_type
_atom_site_occupancy
_atom_site_site_symmetry_order
_atom_site_calc_flag
_atom_site_refinement_flags_posn
_atom_site_refinement_flags_adp
_atom_site_refinement_flags_occupancy
Fe1 Fe 0.2500 0.65745(6) 0.0000 0.01726(16) Uani 1 2 d S T P
Br1 Br -0.12534(4) 0.44379(4) 0.22944(3) 0.04586(15) Uani 1 1 d . . .
Br2 Br -0.14975(4) 0.87727(4) 0.20039(4) 0.0642(2) Uani 1 1 d . . .
O2 O 0.14292(16) 0.55314(19) 0.09139(13) 0.0240(5) Uani 1 1 d . . .
O1 O 0.16523(16) 0.74035(19) 0.11420(13) 0.0235(5) Uani 1 1 d . . .
N3 N 0.20516(19) 0.5426(2) 0.04674(15) 0.0215(6) Uani 1 1 d . . .
N2 N 0.24337(19) 0.7367(2) 0.08490(15) 0.0199(5) Uani 1 1 d . . .
C9 C -0.0867(3) 0.5679(3) 0.19090(19) 0.0267(7) Uani 1 1 d . . .
C8 C -0.0166(2) 0.5648(3) 0.15125(19) 0.0252(7) Uani 1 1 d . . .
H8 H 0.0097 0.5003 0.1417 0.030 Uiso 1 1 calc R . .
N1 N 0.37702(19) 0.6952(2) 0.03594(15) 0.0208(6) Uani 1 1 d . . .
C11 C -0.0959(3) 0.7498(3) 0.1792(2) 0.0349(9) Uani 1 1 d . . .
C5 C 0.2201(2) 0.4489(3) 0.02609(19) 0.0232(7) Uani 1 1 d . . .
C3 C 0.3193(2) 0.7775(3) 0.12502(18) 0.0215(6) Uani 1 1 d . . .
C1 C 0.3986(2) 0.7581(3) 0.09229(18) 0.0224(7) Uani 1 1 d . . .
C10 C -0.1277(2) 0.6593(3) 0.2051(2) 0.0285(8) Uani 1 1 d . . .
H10 H -0.1759 0.6602 0.2315 0.034 Uiso 1 1 calc R . .
C7 C 0.0146(2) 0.6567(3) 0.12582(19) 0.0241(7) Uani 1 1 d . . .
B1 B 0.0972(3) 0.6564(3) 0.0824(2) 0.0226(8) Uani 1 1 d . . .
C12 C -0.0260(3) 0.7504(3) 0.1402(2) 0.0301(8) Uani 1 1 d . . .
H12 H -0.0057 0.8141 0.1233 0.036 Uiso 1 1 calc R . .
C6 C 0.1774(3) 0.3552(3) 0.0518(2) 0.0303(8) Uani 1 1 d . . .
H6A H 0.1135 0.3468 0.0228 0.045 Uiso 1 1 calc GR . .
H6B H 0.1763 0.3633 0.1039 0.045 Uiso 1 1 calc GR . .
H6C H 0.2142 0.2938 0.0456 0.045 Uiso 1 1 calc GR . .
C4 C 0.3243(3) 0.8332(3) 0.1953(2) 0.0292(8) Uani 1 1 d . . .
H4A H 0.2724 0.8825 0.1896 0.044 Uiso 1 1 calc GR . .
H4B H 0.3835 0.8709 0.2088 0.044 Uiso 1 1 calc GR . .
H4C H 0.3202 0.7831 0.2340 0.044 Uiso 1 1 calc GR . .
C2 C 0.4926(3) 0.8035(3) 0.1188(2) 0.0359(9) Uani 1 1 d . . .
H2A H 0.5306 0.7567 0.1548 0.054 Uiso 1 1 calc GR . .
H2B H 0.4871 0.8708 0.1420 0.054 Uiso 1 1 calc GR . .
H2C H 0.5224 0.8131 0.0772 0.054 Uiso 1 1 calc GR . .
O3 O 0.05526(16) 0.67892(19) 0.00335(13) 0.0239(5) Uani 1 1 d . . .

loop_
_atom_site_aniso_label
_atom_site_aniso_U_11
_atom_site_aniso_U_22
_atom_site_aniso_U_33
_atom_site_aniso_U_23
_atom_site_aniso_U_13
_atom_site_aniso_U_12
Fe1 0.0187(3) 0.0182(4) 0.0167(3) 0.000 0.0078(3) 0.000
Br1 0.0600(3) 0.0369(2) 0.0528(3) -0.00792(19) 0.0386(2) -0.0210(2)
Br2 0.0679(4) 0.0432(3) 0.1009(5) 0.0137(3) 0.0604(4) 0.0229(3)
O2 0.0248(12) 0.0257(12) 0.0259(12) 0.0065(10) 0.0154(10) 0.0012(10)
O1 0.0224(11) 0.0273(12) 0.0253(12) -0.0031(10) 0.0148(9) -0.0023(9)
N3 0.0213(13) 0.0231(14) 0.0221(14) 0.0014(11) 0.0094(11) 0.0006(11)
N2 0.0216(13) 0.0190(13) 0.0223(14) 0.0007(11) 0.0117(11) 0.0002(10)
C9 0.0299(17) 0.0318(19) 0.0211(16) -0.0015(14) 0.0112(14) -0.0082(14)
C8 0.0244(16) 0.0304(19) 0.0221(16) -0.0018(14) 0.0083(13) -0.0034(14)
N1 0.0222(13) 0.0240(14) 0.0193(13) 0.0001(11) 0.0111(11) 0.0011(11)
C11 0.0327(19) 0.036(2) 0.041(2) 0.0046(17) 0.0199(17) 0.0090(16)
C5 0.0205(15) 0.0219(16) 0.0266(17) -0.0006(13) 0.0041(13) -0.0016(13)
C3 0.0265(16) 0.0194(16) 0.0200(16) -0.0009(12) 0.0083(13) -0.0016(13)
C1 0.0240(16) 0.0235(16) 0.0211(16) -0.0004(13) 0.0077(13) -0.0012(13)
C10 0.0232(17) 0.041(2) 0.0233(17) -0.0011(15) 0.0098(14) -0.0022(15)
C7 0.0235(16) 0.0297(18) 0.0214(16) 0.0003(13) 0.0096(13) 0.0003(13)
B1 0.0216(17) 0.0245(19) 0.0237(19) 0.0040(15) 0.0093(15) -0.0004(14)
C12 0.0299(18) 0.0301(19) 0.035(2) 0.0095(16) 0.0180(16) 0.0058(15)
C6 0.0287(18) 0.0252(18) 0.038(2) 0.0052(15) 0.0103(16) -0.0028(14)
C4 0.0344(19) 0.0288(19) 0.0278(18) -0.0065(15) 0.0144(15) -0.0033(15)
C2 0.0296(19) 0.044(2) 0.036(2) -0.0149(18) 0.0114(16) -0.0070(17)
O3 0.0211(11) 0.0307(13) 0.0232(12) 0.0040(10) 0.0119(9) 0.0000(10)

loop_
_atom_type_symbol
_atom_type_description
_atom_type_scat_dispersion_real
_atom_type_scat_dispersion_imag
_atom_type_scat_source
C C 0.0181 0.0091 'International Tables Vol C Tables 4.2.6.8 and 6.1.1.4'
H H 0.0000 0.0000 'International Tables Vol C Tables 4.2.6.8 and 6.1.1.4'
B B 0.0090 0.0039 'International Tables Vol C Tables 4.2.6.8 and 6.1.1.4'
Br Br -0.6763 1.2805 'International Tables Vol C Tables 4.2.6.8 and 6.1.1.4'
Fe Fe -1.1336 3.1974 'International Tables Vol C Tables 4.2.6.8 and 6.1.1.4'
N N 0.0311 0.0180 'International Tables Vol C Tables 4.2.6.8 and 6.1.1.4'
O O 0.0492 0.0322 'International Tables Vol C Tables 4.2.6.8 and 6.1.1.4'

loop_
_geom_angle_atom_site_label_1
_geom_angle_atom_site_label_2
_geom_angle_atom_site_label_3
_geom_angle
_geom_angle_site_symmetry_1
_geom_angle_site_symmetry_3
N3 Fe1 N3 78.30(17) 2 .
N2 Fe1 N3 151.94(12) 2 .
N2 Fe1 N3 87.09(12) 2 2
N2 Fe1 N3 87.09(12) . .
N2 Fe1 N3 151.94(12) . 2
N2 Fe1 N2 115.15(17) . 2
N1 Fe1 N3 116.73(12) 2 2
N1 Fe1 N3 116.73(12) . .
N1 Fe1 N3 86.96(12) . 2
N1 Fe1 N3 86.96(12) 2 .
N1 Fe1 N2 78.35(11) 2 2
N1 Fe1 N2 85.85(12) . 2
N1 Fe1 N2 78.35(11) . .
N1 Fe1 N2 85.85(12) 2 .
N1 Fe1 N1 150.35(17) . 2
N3 O2 B1 111.5(2) . .
N2 O1 B1 111.1(2) . .
O2 N3 Fe1 123.0(2) . .
C5 N3 Fe1 119.1(2) . .
C5 N3 O2 116.7(3) . .
O1 N2 Fe1 123.3(2) . .
C3 N2 Fe1 119.7(2) . .
C3 N2 O1 116.1(3) . .
C8 C9 Br1 119.8(3) . .
C10 C9 Br1 118.0(3) . .
C10 C9 C8 122.2(3) . .
C9 C8 H8 120.2 . .
C7 C8 C9 119.6(3) . .
C7 C8 H8 120.2 . .
C1 N1 Fe1 119.0(2) . .
C1 N1 O3 116.5(3) . 2
O3 N1 Fe1 122.9(2) 2 .
C10 C11 Br2 117.8(3) . .
C10 C11 C12 122.4(4) . .
C12 C11 Br2 119.8(3) . .
N3 C5 C5 111.50(19) . 2
N3 C5 C6 123.1(3) . .
C5 C5 C6 125.4(2) 2 .
N2 C3 C1 110.7(3) . .
N2 C3 C4 124.7(3) . .
C1 C3 C4 124.6(3) . .
N1 C1 C3 111.7(3) . .
N1 C1 C2 123.6(3) . .
C3 C1 C2 124.7(3) . .
C9 C10 C11 117.3(3) . .
C9 C10 H10 121.4 . .
C11 C10 H10 121.4 . .
C8 C7 B1 120.9(3) . .
C8 C7 C12 118.9(3) . .
C12 C7 B1 120.2(3) . .
O2 B1 O1 110.8(3) . .
O2 B1 C7 108.8(3) . .
O2 B1 O3 111.3(3) . .
O1 B1 C7 108.2(3) . .
O3 B1 O1 109.9(3) . .
O3 B1 C7 107.8(3) . .
C11 C12 C7 119.6(4) . .
C11 C12 H12 120.2 . .
C7 C12 H12 120.2 . .
C5 C6 H6A 109.5 . .
C5 C6 H6B 109.5 . .
C5 C6 H6C 109.5 . .
H6A C6 H6B 109.5 . .
H6A C6 H6C 109.5 . .
H6B C6 H6C 109.5 . .
C3 C4 H4A 109.5 . .
C3 C4 H4B 109.5 . .
C3 C4 H4C 109.5 . .
H4A C4 H4B 109.5 . .
H4A C4 H4C 109.5 . .
H4B C4 H4C 109.5 . .
C1 C2 H2A 109.5 . .
C1 C2 H2B 109.5 . .
C1 C2 H2C 109.5 . .
H2A C2 H2B 109.5 . .
H2A C2 H2C 109.5 . .
H2B C2 H2C 109.5 . .
N1 O3 B1 111.5(2) 2 .

loop_
_geom_bond_atom_site_label_1
_geom_bond_atom_site_label_2
_geom_bond_distance
_geom_bond_site_symmetry_2
Fe1 N3 1.908(3) .
Fe1 N3 1.908(3) 2
Fe1 N2 1.904(3) .
Fe1 N2 1.904(3) 2
Fe1 N1 1.902(3) 2
Fe1 N1 1.902(3) .
Br1 C9 1.892(4) .
Br2 C11 1.903(4) .
O2 N3 1.374(3) .
O2 B1 1.483(4) .
O1 N2 1.379(3) .
O1 B1 1.504(5) .
N3 C5 1.301(5) .
N2 C3 1.308(4) .
C9 C8 1.397(5) .
C9 C10 1.375(5) .
C8 H8 0.9500 .
C8 C7 1.391(5) .
N1 C1 1.309(4) .
N1 O3 1.378(3) 2
C11 C10 1.384(6) .
C11 C12 1.385(5) .
C5 C5 1.449(7) 2
C5 C6 1.489(5) .
C3 C1 1.453(4) .
C3 C4 1.482(5) .
C1 C2 1.482(5) .
C10 H10 0.9500 .
C7 B1 1.602(5) .
C7 C12 1.399(5) .
B1 O3 1.494(5) .
C12 H12 0.9500 .
C6 H6A 0.9800 .
C6 H6B 0.9800 .
C6 H6C 0.9800 .
C4 H4A 0.9800 .
C4 H4B 0.9800 .
C4 H4C 0.9800 .
C2 H2A 0.9800 .
C2 H2B 0.9800 .
C2 H2C 0.9800 .
O3 N1 1.378(3) 2

loop_
_geom_torsion_atom_site_label_1
_geom_torsion_atom_site_label_2
_geom_torsion_atom_site_label_3
_geom_torsion_atom_site_label_4
_geom_torsion
_geom_torsion_site_symmetry_1
_geom_torsion_site_symmetry_4
Fe1 N3 C5 C5 6.4(5) . 2
Fe1 N3 C5 C6 -171.6(3) . .
Fe1 N2 C3 C1 3.6(4) . .
Fe1 N2 C3 C4 -174.8(3) . .
Fe1 N1 C1 C3 8.2(4) . .
Fe1 N1 C1 C2 -171.7(3) . .
Br1 C9 C8 C7 -177.1(3) . .
Br1 C9 C10 C11 177.3(3) . .
Br2 C11 C10 C9 -178.5(3) . .
Br2 C11 C12 C7 178.9(3) . .
O2 N3 C5 C5 174.6(3) . 2
O2 N3 C5 C6 -3.4(5) . .
O2 B1 O3 N1 -69.8(3) . 2
O1 N2 C3 C1 173.4(3) . .
O1 N2 C3 C4 -5.0(5) . .
O1 B1 O3 N1 53.4(3) . 2
N3 O2 B1 O1 -70.1(3) . .
N3 O2 B1 C7 171.1(3) . .
N3 O2 B1 O3 52.5(3) . .
N2 O1 B1 O2 54.1(3) . .
N2 O1 B1 C7 173.2(3) . .
N2 O1 B1 O3 -69.3(3) . .
N2 C3 C1 N1 -7.2(4) . .
N2 C3 C1 C2 172.7(3) . .
C9 C8 C7 B1 178.0(3) . .
C9 C8 C7 C12 -0.6(5) . .
C8 C9 C10 C11 -0.9(6) . .
C8 C7 B1 O2 -12.9(5) . .
C8 C7 B1 O1 -133.3(3) . .
C8 C7 B1 O3 107.8(4) . .
C8 C7 C12 C11 0.0(6) . .
C10 C9 C8 C7 1.0(6) . .
C10 C11 C12 C7 0.1(6) . .
C7 B1 O3 N1 171.1(3) . 2
B1 O2 N3 Fe1 15.3(4) . .
B1 O2 N3 C5 -152.4(3) . .
B1 O1 N2 Fe1 13.4(3) . .
B1 O1 N2 C3 -156.0(3) . .
B1 C7 C12 C11 -178.6(4) . .
C12 C11 C10 C9 0.3(6) . .
C12 C7 B1 O2 165.7(3) . .
C12 C7 B1 O1 45.2(4) . .
C12 C7 B1 O3 -73.6(4) . .
C4 C3 C1 N1 171.1(3) . .
C4 C3 C1 C2 -9.0(6) . .
O3 N1 C1 C3 174.3(3) 2 .
O3 N1 C1 C2 -5.6(5) 2 .

loop_
_smtbx_masks_void_nr
_smtbx_masks_void_average_x
_smtbx_masks_void_average_y
_smtbx_masks_void_average_z
_smtbx_masks_void_volume
_smtbx_masks_void_count_electrons
1 -0.382 0.000 0.000 304.6 82.0
2 -0.380 0.500 0.500 304.6 82.0

loop_
_publcif_info_exptl_table_extra_item
sin_theta_over_lambda_max
